data_7018351
loop_
_publ_author_name
'Merkens, Carina'
'Englert, Ulli'

_publ_section_title
;
 Ordered bimetallic coordination networks featuring rare earth and silver
 cations.
;
_journal_issue 15
_journal_name_full 'Dalton transactions (Cambridge, England : 2003)'
_journal_page_first 4664
_journal_page_last 4673
_journal_paper_doi 10.1039/c2dt11772j
_journal_volume 41
_journal_year 2012
_chemical_formula_moiety 'C18 H22 N3 O8 Yb, 2(H2 O)'
_chemical_formula_sum 'C18 H26 N3 O10 Yb'
_chemical_formula_weight 617.46
_chemical_name_common 3
_space_group_IT_number 14
_symmetry_cell_setting monoclinic
_symmetry_space_group_name_Hall '-P 2yn'
_symmetry_space_group_name_H-M 'P 1 21/n 1'
_atom_sites_solution_hydrogens geom
_atom_sites_solution_primary direct
_atom_sites_solution_secondary difmap
_audit_creation_method SHELXL-97
_cell_angle_alpha 90.00
_cell_angle_beta 98.002(4)
_cell_angle_gamma 90.00
_cell_formula_units_Z 4
_cell_length_a 8.868(2)
_cell_length_b 8.633(2)
_cell_length_c 30.120(7)
_cell_measurement_reflns_used 3506
_cell_measurement_temperature 100(2)
_cell_measurement_theta_max 24.04
_cell_measurement_theta_min 2.32
_cell_volume 2283.5(9)
_computing_cell_refinement 'Bruker SMART'
_computing_data_collection 'Bruker SMART'
_computing_data_reduction 'Bruker SAINT'
_computing_structure_refinement 'SHELXL-97 (Sheldrick, 1997)'
_computing_structure_solution 'SHELXS-97 (Sheldrick, 1990)'
_diffrn_ambient_temperature 100(2)
_diffrn_measured_fraction_theta_full 1.000
_diffrn_measured_fraction_theta_max 0.946
_diffrn_measurement_device_type 'CCD area detector'
_diffrn_measurement_method 'omega scans'
_diffrn_radiation_monochromator 'multilayer optics'
_diffrn_radiation_source microsource
_diffrn_radiation_type MoK\a
_diffrn_radiation_wavelength 0.71073
_diffrn_reflns_av_R_equivalents 0.0880
_diffrn_reflns_av_sigmaI/netI 0.0772
_diffrn_reflns_limit_h_max 13
_diffrn_reflns_limit_h_min -13
_diffrn_reflns_limit_k_max 13
_diffrn_reflns_limit_k_min -13
_diffrn_reflns_limit_l_max 45
_diffrn_reflns_limit_l_min -46
_diffrn_reflns_number 38454
_diffrn_reflns_theta_full 27.50
_diffrn_reflns_theta_max 34.05
_diffrn_reflns_theta_min 2.32
_diffrn_standards_number none
_exptl_absorpt_coefficient_mu 4.153
_exptl_absorpt_correction_T_max 0.960
_exptl_absorpt_correction_T_min 0.360
_exptl_absorpt_correction_type multi-scan
_exptl_absorpt_process_details SADABS
_exptl_crystal_colour colorless
_exptl_crystal_density_diffrn 1.796
_exptl_crystal_density_method 'not measured'
_exptl_crystal_description needle
_exptl_crystal_F_000 1220
_exptl_crystal_size_max 0.31
_exptl_crystal_size_mid 0.05
_exptl_crystal_size_min 0.01
_refine_diff_density_max 2.478
_refine_diff_density_min -1.098
_refine_diff_density_rms 0.231
_refine_ls_extinction_method none
_refine_ls_goodness_of_fit_ref 1.049
_refine_ls_hydrogen_treatment mixed
_refine_ls_matrix_type full
_refine_ls_number_parameters 319
_refine_ls_number_reflns 8852
_refine_ls_number_restraints 12
_refine_ls_restrained_S_all 1.048
_refine_ls_R_factor_all 0.0612
_refine_ls_R_factor_gt 0.0429
_refine_ls_shift/su_max 0.002
_refine_ls_shift/su_mean 0.000
_refine_ls_structure_factor_coef Fsqd
_refine_ls_weighting_details 'calc w=1/[\s^2^(Fo^2^)+(0.0254P)^2^+0.0000P] where P=(Fo^2^+2Fc^2^)/3'
_refine_ls_weighting_scheme calc
_refine_ls_wR_factor_gt 0.0844
_refine_ls_wR_factor_ref 0.0923
_reflns_number_gt 6972
_reflns_number_total 8852
_reflns_threshold_expression >2sigma(I)
_cod_data_source_file c2dt11772j.txt
_cod_data_source_block 3
_cod_original_cell_volume 2283.6(9)
_cod_original_sg_symbol_H-M P21/n
_cod_database_code 7018351

loop_
_symmetry_equiv_pos_as_xyz
'x, y, z'
'-x+1/2, y+1/2, -z+1/2'
'-x, -y, -z'
'x-1/2, -y-1/2, z-1/2'

loop_
_atom_site_label
_atom_site_type_symbol
_atom_site_fract_x
_atom_site_fract_y
_atom_site_fract_z
_atom_site_U_iso_or_equiv
_atom_site_adp_type
_atom_site_occupancy
_atom_site_symmetry_multiplicity
_atom_site_calc_flag
_atom_site_refinement_flags
Yb1 Yb 0.152240(17) 0.795770(16) 0.117122(5) 0.01018(5) Uani 1 1 d .
O1 O 0.2751(3) 0.5816(3) 0.09328(8) 0.0139(5) Uani 1 1 d .
O2 O 0.3988(3) 0.8034(3) 0.15101(9) 0.0161(5) Uani 1 1 d .
O3 O 0.1215(3) 0.6011(3) 0.16715(8) 0.0154(5) Uani 1 1 d .
O4 O 0.0941(3) 0.9062(3) 0.18224(9) 0.0186(6) Uani 1 1 d .
O5 O -0.0265(3) 0.6418(3) 0.07785(9) 0.0142(5) Uani 1 1 d .
O6 O -0.0610(3) 0.9417(3) 0.09882(9) 0.0159(5) Uani 1 1 d .
C1 C 0.4231(4) 0.3612(4) 0.08053(12) 0.0145(7) Uani 1 1 d .
H1A H 0.3266 0.3278 0.0633 0.022 Uiso 1 1 calc R
H1B H 0.4568 0.2840 0.1036 0.022 Uiso 1 1 calc R
H1C H 0.5002 0.3720 0.0604 0.022 Uiso 1 1 calc R
C2 C 0.4008(4) 0.5146(4) 0.10240(11) 0.0117(6) Uani 1 1 d .
C3 C 0.5248(4) 0.5773(4) 0.13262(12) 0.0111(6) Uani 1 1 d .
C4 C 0.5183(4) 0.7229(4) 0.15393(12) 0.0138(7) Uani 1 1 d .
C5 C 0.6584(5) 0.7850(4) 0.18201(14) 0.0186(8) Uani 1 1 d .
H5A H 0.6451 0.8958 0.1874 0.028 Uiso 1 1 calc R
H5B H 0.7467 0.7698 0.1662 0.028 Uiso 1 1 calc R
H5C H 0.6747 0.7299 0.2107 0.028 Uiso 1 1 calc R
C6 C 0.6630(4) 0.4905(4) 0.13944(12) 0.0145(7) Uani 1 1 d .
C7 C 0.0829(5) 0.4198(4) 0.22373(13) 0.0195(8) Uani 1 1 d .
H7A H -0.0229 0.3837 0.2188 0.029 Uiso 1 1 calc R
H7B H 0.1206 0.4183 0.2559 0.029 Uiso 1 1 calc R
H7C H 0.1459 0.3516 0.2079 0.029 Uiso 1 1 calc R
C8 C 0.0907(4) 0.5827(4) 0.20618(12) 0.0146(7) Uani 1 1 d .
C9 C 0.0592(4) 0.7088(4) 0.23402(12) 0.0147(7) Uani 1 1 d .
C10 C 0.0586(4) 0.8662(4) 0.21914(12) 0.0161(7) Uani 1 1 d .
C11 C 0.0115(5) 0.9917(5) 0.24904(14) 0.0252(9) Uani 1 1 d .
H11A H 0.0706 0.9824 0.2789 0.038 Uiso 1 1 calc R
H11B H -0.0972 0.9813 0.2513 0.038 Uiso 1 1 calc R
H11C H 0.0304 1.0932 0.2363 0.038 Uiso 1 1 calc R
C12 C 0.0278(5) 0.6784(4) 0.27838(13) 0.0184(8) Uani 1 1 d .
C13 C -0.2179(4) 0.5138(4) 0.02958(13) 0.0176(7) Uani 1 1 d .
H13A H -0.1653 0.5070 0.0031 0.026 Uiso 1 1 calc R
H13B H -0.3275 0.5261 0.0201 0.026 Uiso 1 1 calc R
H13C H -0.1996 0.4189 0.0474 0.026 Uiso 1 1 calc R
C14 C -0.1587(4) 0.6509(4) 0.05750(12) 0.0120(6) Uani 1 1 d .
C15 C -0.2520(4) 0.7850(4) 0.05965(12) 0.0129(7) Uani 1 1 d .
C16 C -0.1960(4) 0.9245(4) 0.08112(12) 0.0131(7) Uani 1 1 d .
C17 C -0.3027(4) 1.0585(4) 0.08289(13) 0.0179(8) Uani 1 1 d .
H17A H -0.2544 1.1369 0.1037 0.027 Uiso 1 1 calc R
H17B H -0.3966 1.0222 0.0932 0.027 Uiso 1 1 calc R
H17C H -0.3269 1.1038 0.0529 0.027 Uiso 1 1 calc R
C18 C -0.4054(4) 0.7825(4) 0.03891(12) 0.0154(7) Uani 1 1 d .
N1 N 0.7728(4) 0.4202(4) 0.14477(12) 0.0213(7) Uani 1 1 d .
N2 N 0.0066(4) 0.6560(4) 0.31434(11) 0.0224(7) Uani 1 1 d .
N3 N -0.5315(4) 0.7818(4) 0.02303(12) 0.0196(7) Uani 1 1 d .
O7 O 0.1757(3) 0.8599(3) 0.04187(9) 0.0154(5) Uani 1 1 d D
H7D H 0.259(2) 0.831(5) 0.0352(13) 0.019 Uiso 1 1 d D
H7E H 0.112(3) 0.829(5) 0.0226(11) 0.019 Uiso 1 1 d D
O8 O 0.2415(3) 1.0518(3) 0.11820(9) 0.0155(5) Uani 1 1 d D
H8A H 0.318(3) 1.063(5) 0.1353(12) 0.019 Uiso 1 1 d D
H8B H 0.187(4) 1.127(4) 0.1199(13) 0.019 Uiso 1 1 d D
O9 O 0.0517(3) 1.3108(3) 0.11013(10) 0.0174(6) Uani 1 1 d D
H9A H 0.082(4) 1.399(3) 0.1077(15) 0.021 Uiso 1 1 d D
H9B H -0.026(3) 1.321(4) 0.1217(15) 0.021 Uiso 1 1 d D
O10 O -0.0535(4) 0.8166(3) -0.02482(9) 0.0194(6) Uani 1 1 d D
H10A H -0.095(5) 0.898(3) -0.0306(13) 0.023 Uiso 1 1 d D
H10B H -0.035(5) 0.779(4) -0.0482(10) 0.023 Uiso 1 1 d D

loop_
_atom_site_aniso_label
_atom_site_aniso_U_11
_atom_site_aniso_U_22
_atom_site_aniso_U_33
_atom_site_aniso_U_23
_atom_site_aniso_U_13
_atom_site_aniso_U_12
Yb1 0.00953(8) 0.00869(7) 0.01203(7) -0.00010(5) 0.00041(5) 0.00087(5)
O1 0.0111(12) 0.0154(12) 0.0146(12) -0.0010(9) 0.0001(10) 0.0029(10)
O2 0.0125(13) 0.0130(12) 0.0214(13) -0.0026(10) -0.0028(11) 0.0011(10)
O3 0.0200(14) 0.0129(12) 0.0135(12) -0.0005(9) 0.0029(10) -0.0014(10)
O4 0.0295(16) 0.0115(12) 0.0158(13) 0.0004(10) 0.0072(12) 0.0018(11)
O5 0.0121(12) 0.0092(11) 0.0203(13) -0.0002(9) -0.0015(10) 0.0002(9)
O6 0.0112(13) 0.0144(12) 0.0211(13) -0.0017(10) -0.0007(11) 0.0016(10)
C1 0.0139(17) 0.0123(16) 0.0179(17) -0.0022(13) 0.0045(14) 0.0010(13)
C2 0.0141(17) 0.0114(15) 0.0102(14) 0.0030(12) 0.0040(13) 0.0016(13)
C3 0.0083(15) 0.0117(15) 0.0127(15) 0.0003(12) -0.0007(13) 0.0012(12)
C4 0.0144(18) 0.0124(16) 0.0150(16) 0.0014(12) 0.0032(14) -0.0020(13)
C5 0.0136(18) 0.0169(18) 0.0234(19) -0.0035(15) -0.0043(15) -0.0010(14)
C6 0.0101(16) 0.0182(17) 0.0146(16) 0.0022(13) -0.0005(13) -0.0003(13)
C7 0.029(2) 0.0124(17) 0.0161(17) 0.0017(13) -0.0005(16) 0.0020(15)
C8 0.0124(17) 0.0144(17) 0.0154(16) 0.0018(13) -0.0037(14) -0.0015(13)
C9 0.0169(18) 0.0151(16) 0.0115(15) 0.0028(13) 0.0003(14) 0.0020(14)
C10 0.0180(19) 0.0142(17) 0.0155(17) -0.0012(13) 0.0003(14) -0.0014(14)
C11 0.041(3) 0.0167(19) 0.021(2) -0.0028(15) 0.0136(19) 0.0035(18)
C12 0.020(2) 0.0153(18) 0.0186(18) 0.0019(14) -0.0008(16) 0.0014(14)
C13 0.0188(19) 0.0139(17) 0.0190(18) -0.0024(14) -0.0013(15) -0.0008(14)
C14 0.0118(16) 0.0126(15) 0.0118(15) -0.0002(12) 0.0025(13) -0.0027(13)
C15 0.0107(16) 0.0119(16) 0.0164(16) -0.0003(12) 0.0028(14) 0.0011(13)
C16 0.0121(17) 0.0137(16) 0.0138(16) -0.0001(12) 0.0029(13) 0.0037(13)
C17 0.0141(18) 0.0167(18) 0.0228(19) -0.0017(14) 0.0021(15) 0.0055(14)
C18 0.0156(18) 0.0176(18) 0.0137(16) -0.0009(13) 0.0043(14) 0.0014(14)
N1 0.0168(17) 0.0217(17) 0.0239(17) -0.0035(13) -0.0021(14) 0.0000(13)
N2 0.032(2) 0.0198(16) 0.0160(16) 0.0010(13) 0.0037(15) 0.0018(15)
N3 0.0136(16) 0.0237(17) 0.0212(17) -0.0046(13) 0.0015(13) 0.0017(13)
O7 0.0143(13) 0.0182(13) 0.0139(12) -0.0027(10) 0.0022(11) 0.0020(11)
O8 0.0158(14) 0.0118(12) 0.0178(13) -0.0010(10) -0.0015(11) 0.0003(10)
O9 0.0189(15) 0.0128(12) 0.0209(14) -0.0015(10) 0.0044(12) -0.0003(11)
O10 0.0248(16) 0.0187(14) 0.0140(13) 0.0015(10) -0.0002(12) 0.0027(12)

loop_
_atom_type_symbol
_atom_type_description
_atom_type_scat_dispersion_real
_atom_type_scat_dispersion_imag
_atom_type_scat_source
C C 0.0033 0.0016 'International Tables Vol C Tables 4.2.6.8 and 6.1.1.4'
H H 0.0000 0.0000 'International Tables Vol C Tables 4.2.6.8 and 6.1.1.4'
N N 0.0061 0.0033 'International Tables Vol C Tables 4.2.6.8 and 6.1.1.4'
O O 0.0106 0.0060 'International Tables Vol C Tables 4.2.6.8 and 6.1.1.4'
Yb Yb -0.3850 5.5486 'International Tables Vol C Tables 4.2.6.8 and 6.1.1.4'

loop_
_geom_angle_atom_site_label_1
_geom_angle_atom_site_label_2
_geom_angle_atom_site_label_3
_geom_angle
O5 Yb1 O6 72.64(9)
O5 Yb1 O2 143.69(9)
O6 Yb1 O2 143.60(9)
O5 Yb1 O3 77.03(9)
O6 Yb1 O3 113.15(10)
O2 Yb1 O3 85.50(9)
O5 Yb1 O4 117.60(10)
O6 Yb1 O4 72.54(10)
O2 Yb1 O4 85.49(10)
O3 Yb1 O4 71.55(9)
O5 Yb1 O1 72.24(9)
O6 Yb1 O1 141.24(9)
O2 Yb1 O1 72.43(9)
O3 Yb1 O1 73.91(9)
O4 Yb1 O1 140.10(9)
O5 Yb1 O8 140.21(9)
O6 Yb1 O8 75.49(10)
O2 Yb1 O8 70.49(9)
O3 Yb1 O8 138.61(9)
O4 Yb1 O8 73.34(9)
O1 Yb1 O8 125.80(9)
O5 Yb1 O7 77.67(9)
O6 Yb1 O7 79.60(9)
O2 Yb1 O7 102.41(10)
O3 Yb1 O7 146.29(9)
O4 Yb1 O7 141.02(9)
O1 Yb1 O7 77.40(9)
O8 Yb1 O7 73.67(9)
O5 Yb1 H8A 155.5(6)
O6 Yb1 H8A 89.2(6)
O2 Yb1 H8A 55.6(6)
O3 Yb1 H8A 126.3(7)
O4 Yb1 H8A 70.1(9)
O1 Yb1 H8A 118.2(7)
O8 Yb1 H8A 15.5(6)
O7 Yb1 H8A 83.0(8)
C2 O1 Yb1 138.2(2)
C4 O2 Yb1 139.4(2)
C8 O3 Yb1 140.2(2)
C10 O4 Yb1 139.4(2)
C14 O5 Yb1 139.4(2)
C16 O6 Yb1 138.8(2)
C2 C1 H1A 109.5
C2 C1 H1B 109.5
H1A C1 H1B 109.5
C2 C1 H1C 109.5
H1A C1 H1C 109.5
H1B C1 H1C 109.5
O1 C2 C3 123.1(3)
O1 C2 C1 118.5(3)
C3 C2 C1 118.4(3)
C4 C3 C6 119.3(3)
C4 C3 C2 123.2(3)
C6 C3 C2 117.4(3)
O2 C4 C3 123.0(3)
O2 C4 C5 117.7(3)
C3 C4 C5 119.3(3)
C4 C5 H5A 109.5
C4 C5 H5B 109.5
H5A C5 H5B 109.5
C4 C5 H5C 109.5
H5A C5 H5C 109.5
H5B C5 H5C 109.5
N1 C6 C3 179.5(5)
C8 C7 H7A 109.5
C8 C7 H7B 109.5
H7A C7 H7B 109.5
C8 C7 H7C 109.5
H7A C7 H7C 109.5
H7B C7 H7C 109.5
O3 C8 C9 122.8(3)
O3 C8 C7 118.3(3)
C9 C8 C7 118.9(3)
C8 C9 C12 119.4(3)
C8 C9 C10 122.2(3)
C12 C9 C10 118.4(3)
O4 C10 C9 123.6(3)
O4 C10 C11 117.4(3)
C9 C10 C11 119.1(3)
C10 C11 H11A 109.5
C10 C11 H11B 109.5
H11A C11 H11B 109.5
C10 C11 H11C 109.5
H11A C11 H11C 109.5
H11B C11 H11C 109.5
N2 C12 C9 178.0(5)
C14 C13 H13A 109.5
C14 C13 H13B 109.5
H13A C13 H13B 109.5
C14 C13 H13C 109.5
H13A C13 H13C 109.5
H13B C13 H13C 109.5
O5 C14 C15 122.6(3)
O5 C14 C13 117.1(3)
C15 C14 C13 120.2(3)
C18 C15 C16 117.8(3)
C18 C15 C14 119.6(3)
C16 C15 C14 122.5(3)
O6 C16 C15 123.2(3)
O6 C16 C17 117.7(3)
C15 C16 C17 119.1(3)
C16 C17 H17A 109.5
C16 C17 H17B 109.5
H17A C17 H17B 109.5
C16 C17 H17C 109.5
H17A C17 H17C 109.5
H17B C17 H17C 109.5
N3 C18 C15 178.2(4)
Yb1 O7 H7D 111(3)
Yb1 O7 H7E 118(3)
H7D O7 H7E 107(3)
Yb1 O8 H8A 112(3)
Yb1 O8 H8B 123(3)
H8A O8 H8B 109(3)
H9A O9 H9B 104(3)
H10A O10 H10B 108(3)

loop_
_geom_bond_atom_site_label_1
_geom_bond_atom_site_label_2
_geom_bond_distance
Yb1 O5 2.271(3)
Yb1 O6 2.275(3)
Yb1 O2 2.282(3)
Yb1 O3 2.299(3)
Yb1 O4 2.303(3)
Yb1 O1 2.311(2)
Yb1 O8 2.347(3)
Yb1 O7 2.370(3)
Yb1 H8A 2.75(4)
O1 C2 1.252(4)
O2 C4 1.260(4)
O3 C8 1.254(4)
O4 C10 1.246(4)
O5 C14 1.248(4)
O6 C16 1.249(4)
C1 C2 1.504(5)
C1 H1A 0.9800
C1 H1B 0.9800
C1 H1C 0.9800
C2 C3 1.433(5)
C3 C4 1.416(5)
C3 C6 1.427(5)
C4 C5 1.501(5)
C5 H5A 0.9800
C5 H5B 0.9800
C5 H5C 0.9800
C6 N1 1.139(5)
C7 C8 1.507(5)
C7 H7A 0.9800
C7 H7B 0.9800
C7 H7C 0.9800
C8 C9 1.425(5)
C9 C12 1.426(5)
C9 C10 1.431(5)
C10 C11 1.505(5)
C11 H11A 0.9800
C11 H11B 0.9800
C11 H11C 0.9800
C12 N2 1.141(5)
C13 C14 1.504(5)
C13 H13A 0.9800
C13 H13B 0.9800
C13 H13C 0.9800
C14 C15 1.430(5)
C15 C18 1.415(5)
C15 C16 1.423(5)
C16 C17 1.500(5)
C17 H17A 0.9800
C17 H17B 0.9800
C17 H17C 0.9800
C18 N3 1.153(5)
O7 H7D 0.828(18)
O7 H7E 0.799(18)
O8 H8A 0.797(18)
O8 H8B 0.816(18)
O9 H9A 0.810(18)
O9 H9B 0.820(18)
O10 H10A 0.803(18)
O10 H10B 0.814(18)
